data_4342238
loop_
_publ_author_name
'Kosaka, Wataru'
'Morita, Takaumi'
'Yokoyama, Taiga'
'Zhang, Jun'
'Miyasaka, Hitoshi'

_publ_section_title
;
 Fully Electron-Transferred Donor/Acceptor Layered Frameworks with
 TCNQ(2-).
;
_journal_issue 4
_journal_name_full 'Inorganic chemistry'
_journal_page_first 1518
_journal_page_last 1527
_journal_paper_doi 10.1021/ic502513p
_journal_volume 54
_journal_year 2015
_chemical_formula_moiety 'C40 H44 O10 Ru2'
_chemical_formula_sum 'C40 H44 O10 Ru2'
_chemical_formula_weight 886.92
_space_group_crystal_system monoclinic
_space_group_IT_number 14
_space_group_name_Hall '-P 2yn'
_space_group_name_H-M_alt 'P 1 21/n 1'
_symmetry_space_group_name_Hall '-P 2yn'
_symmetry_space_group_name_H-M 'P 1 21/n 1'
_atom_sites_solution_hydrogens geom
_atom_sites_solution_primary direct
_atom_sites_solution_secondary difmap
_cell_angle_alpha 90.0000
_cell_angle_beta 102.438(8)
_cell_angle_gamma 90.0000
_cell_formula_units_Z 2
_cell_length_a 8.8854(11)
_cell_length_b 19.858(3)
_cell_length_c 11.106(2)
_cell_measurement_reflns_used 6701
_cell_measurement_temperature 103
_cell_measurement_theta_max 27.51
_cell_measurement_theta_min 3.08
_cell_volume 1913.6(5)
_computing_cell_refinement CrystalClear
_computing_data_collection 'CrystalClear (Rigaku/MSC Inc., 2006)'
_computing_data_reduction CrystalClear
_computing_molecular_graphics 'CrystalStructure 4.1'
_computing_publication_material 'CrystalStructure 4.1 (Rigaku, 2014)'
_computing_structure_refinement 'SHELXL2013 (Sheldrick, 2008)'
_computing_structure_solution 'SIR92 (Altomare, et al., 1994)'
_diffrn_ambient_temperature 103
_diffrn_detector_area_resol_mean 7.314
_diffrn_measured_fraction_theta_full 0.986
_diffrn_measured_fraction_theta_max 0.977
_diffrn_measurement_device_type 'Rigaku Saturn70'
_diffrn_measurement_method \w
_diffrn_radiation_type 'Mo K\a'
_diffrn_radiation_wavelength 0.71070
_diffrn_reflns_av_R_equivalents 0.0227
_diffrn_reflns_Laue_measured_fraction_full 0.986
_diffrn_reflns_Laue_measured_fraction_max 0.977
_diffrn_reflns_limit_h_max 11
_diffrn_reflns_limit_h_min -11
_diffrn_reflns_limit_k_max 18
_diffrn_reflns_limit_k_min -25
_diffrn_reflns_limit_l_max 13
_diffrn_reflns_limit_l_min -13
_diffrn_reflns_number 15022
_diffrn_reflns_point_group_measured_fraction_full 0.986
_diffrn_reflns_point_group_measured_fraction_max 0.977
_diffrn_reflns_theta_full 25.241
_diffrn_reflns_theta_max 27.473
_diffrn_reflns_theta_min 3.118
_diffrn_standards_number 0
_exptl_absorpt_coefficient_mu 0.846
_exptl_absorpt_correction_T_max 0.898
_exptl_absorpt_correction_T_min 0.448
_exptl_absorpt_correction_type multi-scan
_exptl_absorpt_process_details 'REQAB (Rigaku, 1998)'
_exptl_crystal_colour brown
_exptl_crystal_density_diffrn 1.539
_exptl_crystal_density_method 'not measured'
_exptl_crystal_description platelet
_exptl_crystal_F_000 904.00
_exptl_crystal_size_max 0.491
_exptl_crystal_size_mid 0.222
_exptl_crystal_size_min 0.127
_refine_diff_density_max 1.66
_refine_diff_density_min -0.83
_refine_ls_extinction_method none
_refine_ls_goodness_of_fit_ref 1.103
_refine_ls_hydrogen_treatment constr
_refine_ls_number_parameters 235
_refine_ls_number_reflns 4302
_refine_ls_number_restraints 0
_refine_ls_R_factor_all 0.0405
_refine_ls_R_factor_gt 0.0361
_refine_ls_shift/su_max 0.003
_refine_ls_structure_factor_coef Fsqd
_refine_ls_weighting_details 'w = 1/[\s^2^(Fo^2^)+(0.0557P)^2^+2.1467P] where P=(Fo^2^+2Fc^2^)/3'
_refine_ls_weighting_scheme calc
_refine_ls_wR_factor_gt 0.0938
_refine_ls_wR_factor_ref 0.0983
_reflns_number_gt 3773
_reflns_number_total 4302
_reflns_threshold_expression F^2^>2.0\s(F^2^)
_cod_data_source_file ic502513p_si_008.cif
_cod_data_source_block '_mMe'
_cod_depositor_comments 'Adding full bibliography for 4342238--4342248.cif.'
_cod_database_code 4342238
_shelxl_res_file
;
TITL _mMe
CELL  0.71070 8.88540 19.85820 11.10580 90.00000 102.43800 90.00000
ZERR  2 0.00110 0.00300 0.00200 0.00000 0.00830 0.00000
LATT 1
SYMM .50-X, .50+Y, .50-Z
SFAC C H O RU
UNIT 80 88 20 4
L.S. 20
FMAP 2
PLAN -25
WPDB -2
HTAB
BOND $H
CONF
LIST 4
TEMP -170.0
ACTA
SIZE 0.491 0.222 0.127
WGHT    0.055700    2.146700
FVAR       5.89478
RU1   4    0.397395    0.966871    0.460690    11.00000    0.01369    0.01433 =
         0.01314   -0.00011    0.00297   -0.00013
O1    3    0.523097    0.883241    0.530783    11.00000    0.01778    0.01757 =
         0.01923    0.00076    0.00302    0.00257
O2    3    0.726826    0.948360    0.610455    11.00000    0.01716    0.01791 =
         0.01899    0.00324    0.00202    0.00417
O3    3    0.475667    0.956683    0.300067    11.00000    0.01721    0.02306 =
         0.01381   -0.00122    0.00485   -0.00097
O4    3    0.677815    1.023664    0.376642    11.00000    0.01644    0.02168 =
         0.01500   -0.00155    0.00510   -0.00152
O5    3    0.185286    0.897702    0.390842    11.00000    0.01732    0.02292 =
         0.02373    0.00353   -0.00036   -0.00430
C1    1    0.661202    0.891787    0.590225    11.00000    0.01963    0.01731 =
         0.01738   -0.00101    0.00982   -0.00100
C2    1    0.750516    0.830847    0.641262    11.00000    0.02201    0.02018 =
         0.01620    0.00141    0.00822    0.00212
C3    1    0.902774    0.836143    0.705746    11.00000    0.02434    0.02319 =
         0.03065    0.00620    0.00371    0.00298
AFIX  43
H3    2    0.950295    0.879207    0.717000    11.00000   -1.20000
AFIX   0
C4    1    0.986495    0.779611    0.753939    11.00000    0.02794    0.02982 =
         0.02997    0.00834    0.00248    0.00825
C5    1    1.155459    0.784780    0.815126    11.00000    0.03987    0.04595 =
         0.06548    0.01175   -0.00624    0.01216
AFIX  33
H5A   2    1.187983    0.831985    0.816698    11.00000   -1.20000
H5B   2    1.171606    0.767644    0.899693    11.00000   -1.20000
H5C   2    1.216287    0.758059    0.768641    11.00000   -1.20000
AFIX   0
C6    1    0.913811    0.717585    0.740826    11.00000    0.03751    0.02413 =
         0.02629    0.00678    0.00953    0.01182
AFIX  43
H6    2    0.968075    0.678901    0.777290    11.00000   -1.20000
AFIX   0
C7    1    0.762369    0.711013    0.675009    11.00000    0.03900    0.02023 =
         0.03618    0.00253    0.01097    0.00300
AFIX  43
H7    2    0.715372    0.667839    0.663849    11.00000   -1.20000
AFIX   0
C8    1    0.680299    0.767612    0.625789    11.00000    0.02643    0.02345 =
         0.02619   -0.00099    0.00514    0.00299
AFIX  43
H8    2    0.576552    0.763380    0.581647    11.00000   -1.20000
AFIX   0
C9    1    0.598221    0.987306    0.291398    11.00000    0.01757    0.01580 =
         0.01755    0.00121    0.00457    0.00339
C10   1    0.652961    0.980337    0.174030    11.00000    0.01645    0.02330 =
         0.01572    0.00125    0.00338    0.00343
C11   1    0.765095    1.023744    0.148496    11.00000    0.02107    0.03045 =
         0.02090   -0.00187    0.00488   -0.00449
AFIX  43
H11   2    0.807817    1.057712    0.205997    11.00000   -1.20000
AFIX   0
C12   1    0.814061    1.017144    0.038786    11.00000    0.02218    0.04095 =
         0.02531   -0.00016    0.01163   -0.00498
AFIX  43
H12   2    0.889957    1.046908    0.020742    11.00000   -1.20000
AFIX   0
C13   1    0.752337    0.966979   -0.045208    11.00000    0.02507    0.03885 =
         0.01989   -0.00079    0.01066    0.00063
AFIX  43
H13   2    0.786702    0.962815   -0.120163    11.00000   -1.20000
AFIX   0
C14   1    0.640434    0.922718   -0.020422    11.00000    0.02660    0.02596 =
         0.01875    0.00049    0.00638    0.00511
C15   1    0.575932    0.867657   -0.109335    11.00000    0.03973    0.03050 =
         0.02209   -0.00460    0.01073    0.00325
AFIX  33
H15A  2    0.623735    0.869667   -0.180965    11.00000   -1.20000
H15B  2    0.597733    0.823863   -0.068638    11.00000   -1.20000
H15C  2    0.464235    0.873509   -0.136422    11.00000   -1.20000
AFIX   0
C16   1    0.590645    0.930493    0.089163    11.00000    0.02148    0.02070 =
         0.01920    0.00097    0.00503    0.00306
AFIX  43
H16   2    0.513058    0.901458    0.106573    11.00000   -1.20000
AFIX   0
C17   1    0.035286    0.925169    0.343687    11.00000    0.02023    0.03347 =
         0.10660    0.02214   -0.00726   -0.00239
AFIX  23
H17A  2    0.019583    0.932352    0.253626    11.00000   -1.20000
H17B  2    0.024870    0.969095    0.383257    11.00000   -1.20000
AFIX   0
C18   1   -0.080959    0.877175    0.370371    11.00000    0.02135    0.03534 =
         0.06697    0.01538    0.01348    0.00401
AFIX  23
H18A  2   -0.162708    0.869039    0.295824    11.00000   -1.20000
H18B  2   -0.128962    0.894567    0.436750    11.00000   -1.20000
AFIX   0
C19   1    0.009067    0.812969    0.410947    11.00000    0.02228    0.02404 =
         0.03706    0.00177    0.00840   -0.00335
AFIX  23
H19A  2   -0.033293    0.788733    0.474167    11.00000   -1.20000
H19B  2    0.008112    0.782580    0.340119    11.00000   -1.20000
AFIX   0
C20   1    0.170192    0.838960    0.463935    11.00000    0.02418    0.02382 =
         0.02845    0.00570    0.00358   -0.00240
AFIX  23
H20A  2    0.181934    0.851081    0.551938    11.00000   -1.20000
H20B  2    0.248570    0.804691    0.456427    11.00000   -1.20000
AFIX   0
HKLF 4
 
REM  _mMe
REM R1 =  0.0361 for    3773 Fo > 4sig(Fo)  and  0.0405 for all    4302 data
REM    235 parameters refined using      0 restraints
 
END  
     
WGHT      0.0557      2.1467 

REM No hydrogen bonds found for HTAB generation

REM Highest difference peak  1.665,  deepest hole -0.830,  1-sigma level  0.101
Q1    1   0.1919  1.0340  0.3840  11.00000  0.05    1.66
Q2    1   0.5996  0.8989  0.5366  11.00000  0.05    1.36
Q3    1   0.6978  0.6474  0.6221  11.00000  0.05    1.30
Q4    1   0.0217  0.9286  0.4194  11.00000  0.05    0.77
Q5    1   0.4901  0.8430 -0.0774  11.00000  0.05    0.72
Q6    1   0.5215  0.8904 -0.1959  11.00000  0.05    0.59
Q7    1   0.6567  0.8374 -0.1213  11.00000  0.05    0.57
Q8    1   1.1905  0.7383  0.8648  11.00000  0.05    0.46
Q9    1   0.3041  1.0233  0.4199  11.00000  0.05    0.46
Q10   1   0.5512  1.0385  0.4412  11.00000  0.05    0.45
Q11   1   0.3442  0.9659  0.3764  11.00000  0.05    0.45
Q12   1   1.2272  0.7997  0.7521  11.00000  0.05    0.45
Q13   1   0.0517  0.9589  0.3249  11.00000  0.05    0.44
Q14   1   0.2622  0.8868  0.3800  11.00000  0.05    0.43
Q15   1   0.4838  1.0182  0.4656  11.00000  0.05    0.42
Q16   1  -0.1841  0.8899  0.3444  11.00000  0.05    0.36
Q17   1   0.7176  0.8124  0.6412  11.00000  0.05    0.36
Q18   1   0.8312  0.8324  0.6720  11.00000  0.05    0.34
Q19   1   0.4425  1.0182  0.5319  11.00000  0.05    0.34
Q20   1   1.1619  0.8265  0.8893  11.00000  0.05    0.34
Q21   1   0.4972  1.0610  0.5266  11.00000  0.05    0.33
Q22   1   0.7614  0.9333  0.6780  11.00000  0.05    0.32
Q23   1   0.6452  0.9558  0.1510  11.00000  0.05    0.31
Q24   1   0.2892  1.0610  0.4438  11.00000  0.05    0.31
Q25   1   0.6129  1.0807  0.3001  11.00000  0.05    0.30
;

loop_
_symmetry_equiv_pos_site_id
_space_group_symop_operation_xyz
1 +X,+Y,+Z
2 1/2-X,1/2+Y,1/2-Z
3 -X,-Y,-Z
4 1/2+X,1/2-Y,1/2+Z

loop_
_atom_site_label
_atom_site_type_symbol
_atom_site_fract_x
_atom_site_fract_y
_atom_site_fract_z
_atom_site_U_iso_or_equiv
_atom_site_adp_type
_atom_site_occupancy
_atom_site_site_symmetry_multiplicity
_atom_site_calc_flag
_atom_site_refinement_flags
Ru(1) Ru 0.39740(2) 0.96687(2) 0.46069(2) 0.01371(9) Uani 1 4 d .
O(1) O 0.5231(2) 0.88324(9) 0.53078(17) 0.0183(4) Uani 1 4 d .
O(2) O 0.7268(2) 0.94836(9) 0.61045(17) 0.0183(4) Uani 1 4 d .
O(3) O 0.4757(2) 0.95668(9) 0.30007(17) 0.0178(4) Uani 1 4 d .
O(4) O 0.6778(2) 1.02366(9) 0.37664(17) 0.0174(4) Uani 1 4 d .
O(5) O 0.1853(2) 0.89770(10) 0.39084(18) 0.0220(4) Uani 1 4 d .
C(1) C 0.6612(3) 0.89179(13) 0.5902(2) 0.0172(5) Uani 1 4 d .
C(2) C 0.7505(3) 0.83085(13) 0.6413(2) 0.0188(5) Uani 1 4 d .
C(3) C 0.9028(3) 0.83614(15) 0.7057(3) 0.0264(6) Uani 1 4 d .
C(4) C 0.9865(4) 0.77961(16) 0.7539(3) 0.0298(7) Uani 1 4 d .
C(5) C 1.1555(5) 0.7848(2) 0.8151(4) 0.0531(11) Uani 1 4 d .
C(6) C 0.9138(4) 0.71759(15) 0.7408(3) 0.0289(6) Uani 1 4 d .
C(7) C 0.7624(4) 0.71101(15) 0.6750(3) 0.0314(7) Uani 1 4 d .
C(8) C 0.6803(4) 0.76761(14) 0.6258(3) 0.0254(6) Uani 1 4 d .
C(9) C 0.5982(3) 0.98731(12) 0.2914(2) 0.0169(5) Uani 1 4 d .
C(10) C 0.6530(3) 0.98034(14) 0.1740(3) 0.0185(5) Uani 1 4 d .
C(11) C 0.7651(3) 1.02374(15) 0.1485(3) 0.0241(6) Uani 1 4 d .
C(12) C 0.8141(4) 1.01714(17) 0.0388(3) 0.0285(6) Uani 1 4 d .
C(13) C 0.7523(4) 0.96698(15) -0.0452(3) 0.0271(6) Uani 1 4 d .
C(14) C 0.6404(3) 0.92272(14) -0.0204(3) 0.0235(6) Uani 1 4 d .
C(15) C 0.5759(4) 0.86766(16) -0.1093(3) 0.0302(7) Uani 1 4 d .
C(16) C 0.5907(3) 0.93049(14) 0.0892(3) 0.0204(5) Uani 1 4 d .
C(17) C 0.0353(4) 0.92517(19) 0.3437(5) 0.0566(13) Uani 1 4 d .
C(18) C -0.0810(4) 0.87718(17) 0.3704(4) 0.0406(8) Uani 1 4 d .
C(19) C 0.0091(3) 0.81297(15) 0.4109(3) 0.0275(6) Uani 1 4 d .
C(20) C 0.1702(3) 0.83896(14) 0.4639(3) 0.0258(6) Uani 1 4 d .
H(3) H 0.9503 0.87921 0.717 0.0317 Uiso 1 4 calc R
H(5A) H 1.18798 0.83199 0.8167 0.0637 Uiso 1 4 calc R
H(5B) H 1.17161 0.76764 0.89969 0.0637 Uiso 1 4 calc R
H(5C) H 1.21629 0.75806 0.76864 0.0637 Uiso 1 4 calc R
H(6) H 0.96807 0.6789 0.77729 0.0347 Uiso 1 4 calc R
H(7) H 0.71537 0.66784 0.66385 0.0376 Uiso 1 4 calc R
H(8) H 0.57655 0.76338 0.58165 0.0305 Uiso 1 4 calc R
H(11) H 0.80782 1.05771 0.206 0.0289 Uiso 1 4 calc R
H(12) H 0.88996 1.04691 0.02074 0.0342 Uiso 1 4 calc R
H(13) H 0.7867 0.96281 -0.12016 0.0325 Uiso 1 4 calc R
H(15A) H 0.62374 0.86967 -0.18096 0.0362 Uiso 1 4 calc R
H(15B) H 0.59773 0.82386 -0.06864 0.0362 Uiso 1 4 calc R
H(15C) H 0.46423 0.87351 -0.13642 0.0362 Uiso 1 4 calc R
H(16) H 0.51306 0.90146 0.10657 0.0244 Uiso 1 4 calc R
H(17A) H 0.01958 0.93235 0.25363 0.0679 Uiso 1 4 calc R
H(17B) H 0.02487 0.96909 0.38326 0.0679 Uiso 1 4 calc R
H(18A) H -0.16271 0.86904 0.29582 0.0487 Uiso 1 4 calc R
H(18B) H -0.12896 0.89457 0.43675 0.0487 Uiso 1 4 calc R
H(19A) H -0.03329 0.78873 0.47417 0.0330 Uiso 1 4 calc R
H(19B) H 0.00811 0.78258 0.34012 0.0330 Uiso 1 4 calc R
H(20A) H 0.18193 0.85108 0.55194 0.0310 Uiso 1 4 calc R
H(20B) H 0.24857 0.80469 0.45643 0.0310 Uiso 1 4 calc R

loop_
_atom_site_aniso_label
_atom_site_aniso_U_11
_atom_site_aniso_U_22
_atom_site_aniso_U_33
_atom_site_aniso_U_12
_atom_site_aniso_U_13
_atom_site_aniso_U_23
Ru(1) 0.01369(13) 0.01433(13) 0.01314(14) -0.00013(7) 0.00297(8) -0.00011(7)
O(1) 0.0178(9) 0.0176(8) 0.0192(9) 0.0026(7) 0.0030(7) 0.0008(7)
O(2) 0.0172(9) 0.0179(8) 0.0190(9) 0.0042(7) 0.0020(7) 0.0032(7)
O(3) 0.0172(9) 0.0231(9) 0.0138(9) -0.0010(7) 0.0049(7) -0.0012(7)
O(4) 0.0164(9) 0.0217(9) 0.0150(9) -0.0015(7) 0.0051(7) -0.0015(7)
O(5) 0.0173(9) 0.0229(9) 0.0237(10) -0.0043(7) -0.0004(7) 0.0035(8)
C(1) 0.0196(12) 0.0173(12) 0.0174(12) -0.0010(9) 0.0098(10) -0.0010(10)
C(2) 0.0220(13) 0.0202(12) 0.0162(12) 0.0021(10) 0.0082(10) 0.0014(10)
C(3) 0.0243(14) 0.0232(14) 0.0307(16) 0.0030(11) 0.0037(12) 0.0062(12)
C(4) 0.0279(15) 0.0298(15) 0.0300(16) 0.0083(12) 0.0025(12) 0.0083(12)
C(5) 0.040(2) 0.046(2) 0.065(3) 0.0122(17) -0.0062(19) 0.0118(19)
C(6) 0.0375(17) 0.0241(14) 0.0263(15) 0.0118(12) 0.0095(13) 0.0068(12)
C(7) 0.0390(17) 0.0202(13) 0.0362(17) 0.0030(12) 0.0110(14) 0.0025(12)
C(8) 0.0264(14) 0.0234(14) 0.0262(15) 0.0030(11) 0.0051(12) -0.0010(11)
C(9) 0.0176(12) 0.0158(11) 0.0176(13) 0.0034(9) 0.0046(10) 0.0012(9)
C(10) 0.0164(12) 0.0233(12) 0.0157(12) 0.0034(10) 0.0034(10) 0.0013(10)
C(11) 0.0211(13) 0.0305(14) 0.0209(14) -0.0045(11) 0.0049(11) -0.0019(11)
C(12) 0.0222(14) 0.0410(17) 0.0253(15) -0.0050(12) 0.0116(12) -0.0002(13)
C(13) 0.0251(15) 0.0389(17) 0.0199(14) 0.0006(12) 0.0107(12) -0.0008(12)
C(14) 0.0266(14) 0.0260(14) 0.0187(13) 0.0051(11) 0.0064(11) 0.0005(11)
C(15) 0.0397(17) 0.0305(15) 0.0221(15) 0.0032(13) 0.0107(13) -0.0046(12)
C(16) 0.0215(13) 0.0207(12) 0.0192(13) 0.0031(10) 0.0050(10) 0.0010(10)
C(17) 0.0202(16) 0.0335(18) 0.107(4) -0.0024(14) -0.0073(19) 0.022(2)
C(18) 0.0214(15) 0.0353(17) 0.067(3) 0.0040(13) 0.0135(16) 0.0154(17)
C(19) 0.0223(14) 0.0240(14) 0.0371(17) -0.0034(11) 0.0084(12) 0.0018(12)
C(20) 0.0242(14) 0.0238(13) 0.0285(15) -0.0024(11) 0.0036(11) 0.0057(11)

loop_
_atom_type_symbol
_atom_type_description
_atom_type_scat_dispersion_real
_atom_type_scat_dispersion_imag
_atom_type_scat_source
C C 0.0033 0.0016
;
International Tables for Crystallography
(Vol. C, Tables 4.2.6.8 and 6.1.1.4)
;
H H 0.0000 0.0000
;
International Tables for Crystallography
(Vol. C, Table 6.1.1.4)
;
O O 0.0106 0.0060
;
International Tables for Crystallography
(Vol. C, Tables 4.2.6.8 and 6.1.1.4)
;
Ru Ru -1.2594 0.8363
;
International Tables for Crystallography
(Vol. C, Tables 4.2.6.8 and 6.1.1.4)
;

loop_
_geom_angle_atom_site_label_1
_geom_angle_atom_site_label_2
_geom_angle_atom_site_label_3
_geom_angle
_geom_angle_publ_flag
_geom_angle_site_symmetry_1
_geom_angle_site_symmetry_3
Ru(1) Ru(1) O(1) 89.81(5) yes 3_676 .
Ru(1) Ru(1) O(2) 89.63(5) yes 3_676 3_676
Ru(1) Ru(1) O(3) 89.83(5) yes 3_676 .
Ru(1) Ru(1) O(4) 89.72(5) yes 3_676 3_676
Ru(1) Ru(1) O(5) 176.89(5) yes 3_676 .
O(1) Ru(1) O(2) 179.30(8) yes . 3_676
O(1) Ru(1) O(3) 89.50(8) yes . .
O(1) Ru(1) O(4) 89.66(8) yes . 3_676
O(1) Ru(1) O(5) 89.10(7) yes . .
O(2) Ru(1) O(3) 90.06(8) yes 3_676 .
O(2) Ru(1) O(4) 90.77(8) yes 3_676 3_676
O(2) Ru(1) O(5) 91.47(7) yes 3_676 .
O(3) Ru(1) O(4) 179.05(7) yes . 3_676
O(3) Ru(1) O(5) 93.07(7) yes . .
O(4) Ru(1) O(5) 87.36(7) yes 3_676 .
Ru(1) O(1) C(1) 118.18(16) yes . .
Ru(1) O(2) C(1) 117.82(15) yes 3_676 .
Ru(1) O(3) C(9) 118.30(16) yes . .
Ru(1) O(4) C(9) 117.92(18) yes 3_676 .
Ru(1) O(5) C(17) 121.39(19) yes . .
Ru(1) O(5) C(20) 117.15(15) yes . .
C(17) O(5) C(20) 108.8(3) yes . .
O(1) C(1) O(2) 124.5(2) yes . .
O(1) C(1) C(2) 117.6(2) yes . .
O(2) C(1) C(2) 117.8(2) yes . .
C(1) C(2) C(3) 120.9(2) yes . .
C(1) C(2) C(8) 119.7(2) yes . .
C(3) C(2) C(8) 119.4(2) yes . .
C(2) C(3) C(4) 121.2(3) yes . .
C(3) C(4) C(5) 121.1(3) yes . .
C(3) C(4) C(6) 118.7(3) yes . .
C(5) C(4) C(6) 120.2(3) yes . .
C(4) C(6) C(7) 121.0(3) yes . .
C(6) C(7) C(8) 119.8(3) yes . .
C(2) C(8) C(7) 119.8(3) yes . .
O(3) C(9) O(4) 124.2(3) yes . .
O(3) C(9) C(10) 117.9(2) yes . .
O(4) C(9) C(10) 117.9(2) yes . .
C(9) C(10) C(11) 120.2(2) yes . .
C(9) C(10) C(16) 119.9(2) yes . .
C(11) C(10) C(16) 119.9(3) yes . .
C(10) C(11) C(12) 119.7(3) yes . .
C(11) C(12) C(13) 120.2(3) yes . .
C(12) C(13) C(14) 120.8(3) yes . .
C(13) C(14) C(15) 121.0(3) yes . .
C(13) C(14) C(16) 118.5(3) yes . .
C(15) C(14) C(16) 120.5(3) yes . .
C(10) C(16) C(14) 121.0(3) yes . .
O(5) C(17) C(18) 108.4(3) yes . .
C(17) C(18) C(19) 104.7(3) yes . .
C(18) C(19) C(20) 102.8(2) yes . .
O(5) C(20) C(19) 104.5(2) yes . .
C(2) C(3) H(3) 119.400 no . .
C(4) C(3) H(3) 119.404 no . .
C(4) C(5) H(5A) 109.469 no . .
C(4) C(5) H(5B) 109.472 no . .
C(4) C(5) H(5C) 109.470 no . .
H(5A) C(5) H(5B) 109.478 no . .
H(5A) C(5) H(5C) 109.471 no . .
H(5B) C(5) H(5C) 109.467 no . .
C(4) C(6) H(6) 119.503 no . .
C(7) C(6) H(6) 119.487 no . .
C(6) C(7) H(7) 120.081 no . .
C(8) C(7) H(7) 120.070 no . .
C(2) C(8) H(8) 120.082 no . .
C(7) C(8) H(8) 120.086 no . .
C(10) C(11) H(11) 120.178 no . .
C(12) C(11) H(11) 120.170 no . .
C(11) C(12) H(12) 119.890 no . .
C(13) C(12) H(12) 119.886 no . .
C(12) C(13) H(13) 119.629 no . .
C(14) C(13) H(13) 119.614 no . .
C(14) C(15) H(15A) 109.470 no . .
C(14) C(15) H(15B) 109.478 no . .
C(14) C(15) H(15C) 109.474 no . .
H(15A) C(15) H(15B) 109.465 no . .
H(15A) C(15) H(15C) 109.473 no . .
H(15B) C(15) H(15C) 109.467 no . .
C(10) C(16) H(16) 119.499 no . .
C(14) C(16) H(16) 119.508 no . .
O(5) C(17) H(17A) 110.009 no . .
O(5) C(17) H(17B) 110.013 no . .
C(18) C(17) H(17A) 110.002 no . .
C(18) C(17) H(17B) 110.003 no . .
H(17A) C(17) H(17B) 108.379 no . .
C(17) C(18) H(18A) 110.814 no . .
C(17) C(18) H(18B) 110.812 no . .
C(19) C(18) H(18A) 110.807 no . .
C(19) C(18) H(18B) 110.807 no . .
H(18A) C(18) H(18B) 108.876 no . .
C(18) C(19) H(19A) 111.204 no . .
C(18) C(19) H(19B) 111.199 no . .
C(20) C(19) H(19A) 111.203 no . .
C(20) C(19) H(19B) 111.201 no . .
H(19A) C(19) H(19B) 109.121 no . .
O(5) C(20) H(20A) 110.845 no . .
O(5) C(20) H(20B) 110.845 no . .
C(19) C(20) H(20A) 110.839 no . .
C(19) C(20) H(20B) 110.847 no . .
H(20A) C(20) H(20B) 108.888 no . .

loop_
_geom_bond_atom_site_label_1
_geom_bond_atom_site_label_2
_geom_bond_distance
_geom_bond_publ_flag
_geom_bond_site_symmetry_2
Ru(1) Ru(1) 2.2655(4) yes 3_676
Ru(1) O(1) 2.0584(18) yes .
Ru(1) O(2) 2.0738(18) yes 3_676
Ru(1) O(3) 2.059(2) yes .
Ru(1) O(4) 2.065(2) yes 3_676
Ru(1) O(5) 2.3261(19) yes .
O(1) C(1) 1.273(3) yes .
O(2) C(1) 1.263(3) yes .
O(3) C(9) 1.269(3) yes .
O(4) C(9) 1.276(3) yes .
O(5) C(17) 1.431(4) yes .
O(5) C(20) 1.444(4) yes .
C(1) C(2) 1.491(4) yes .
C(2) C(3) 1.392(4) yes .
C(2) C(8) 1.396(4) yes .
C(3) C(4) 1.389(4) yes .
C(4) C(5) 1.512(5) yes .
C(4) C(6) 1.384(4) yes .
C(6) C(7) 1.392(4) yes .
C(7) C(8) 1.386(4) yes .
C(9) C(10) 1.493(4) yes .
C(10) C(11) 1.392(4) yes .
C(10) C(16) 1.396(4) yes .
C(11) C(12) 1.385(5) yes .
C(12) C(13) 1.394(4) yes .
C(13) C(14) 1.398(4) yes .
C(14) C(15) 1.502(4) yes .
C(14) C(16) 1.390(4) yes .
C(17) C(18) 1.481(5) yes .
C(18) C(19) 1.521(4) yes .
C(19) C(20) 1.516(4) yes .
C(3) H(3) 0.950 no .
C(5) H(5A) 0.980 no .
C(5) H(5B) 0.980 no .
C(5) H(5C) 0.980 no .
C(6) H(6) 0.950 no .
C(7) H(7) 0.950 no .
C(8) H(8) 0.950 no .
C(11) H(11) 0.950 no .
C(12) H(12) 0.950 no .
C(13) H(13) 0.950 no .
C(15) H(15A) 0.980 no .
C(15) H(15B) 0.980 no .
C(15) H(15C) 0.980 no .
C(16) H(16) 0.950 no .
C(17) H(17A) 0.990 no .
C(17) H(17B) 0.990 no .
C(18) H(18A) 0.990 no .
C(18) H(18B) 0.990 no .
C(19) H(19A) 0.990 no .
C(19) H(19B) 0.990 no .
C(20) H(20A) 0.990 no .
C(20) H(20B) 0.990 no .

loop_
_geom_contact_atom_site_label_1
_geom_contact_atom_site_label_2
_geom_contact_distance
_geom_contact_publ_flag
_geom_contact_site_symmetry_2
O(1) C(8) 2.775(3) no .
O(1) C(9) 3.542(3) no .
O(1) C(9) 3.548(3) no 3_676
O(1) C(20) 3.187(3) no .
O(2) C(3) 2.796(3) no .
O(2) C(9) 3.566(3) no .
O(2) C(9) 3.538(3) no 3_676
O(2) C(17) 3.251(4) no 3_676
O(3) C(1) 3.532(3) no .
O(3) C(1) 3.558(3) no 3_676
O(3) C(16) 2.798(4) no .
O(4) C(1) 3.558(3) no .
O(4) C(1) 3.536(3) no 3_676
O(4) C(11) 2.805(4) no .
O(4) C(20) 3.372(3) no 3_676
C(2) C(6) 2.774(4) no .
C(3) C(7) 2.768(4) no .
C(4) C(8) 2.796(4) no .
C(10) C(13) 2.776(5) no .
C(11) C(14) 2.806(4) no .
C(12) C(16) 2.774(4) no .
O(3) C(6) 3.543(4) no 4_464
O(3) C(13) 3.456(3) no 3_675
O(5) C(7) 3.403(4) no 4_464
C(2) C(15) 3.530(5) no 1_556
C(5) C(8) 3.565(6) no 4_565
C(6) O(3) 3.543(4) no 4_565
C(7) O(5) 3.403(4) no 4_565
C(8) C(5) 3.565(6) no 4_464
C(9) C(18) 3.550(4) no 1_655
C(10) C(14) 3.391(4) no 3_675
C(10) C(18) 3.510(4) no 1_655
C(11) C(17) 3.472(5) no 1_655
C(13) O(3) 3.456(3) no 3_675
C(14) C(10) 3.391(4) no 3_675
C(14) C(16) 3.553(4) no 3_675
C(15) C(2) 3.530(5) no 1_554
C(16) C(14) 3.553(4) no 3_675
C(16) C(16) 3.573(4) no 3_675
C(17) C(11) 3.472(5) no 1_455
C(18) C(9) 3.550(4) no 1_455
C(18) C(10) 3.510(4) no 1_455
Ru(1) H(17B) 3.2360 no .
Ru(1) H(20A) 3.2887 no .
Ru(1) H(20B) 3.4780 no .
O(1) H(8) 2.4687 no .
O(1) H(20A) 3.1559 no .
O(1) H(20B) 2.8631 no .
O(2) H(3) 2.4933 no .
O(2) H(17A) 3.3915 no 3_676
O(2) H(17B) 2.7374 no 3_676
O(3) H(16) 2.4977 no .
O(4) H(11) 2.5152 no .
O(4) H(17B) 3.3280 no 3_676
O(4) H(20A) 2.8185 no 3_676
O(5) H(18A) 3.0973 no .
O(5) H(18B) 2.9451 no .
O(5) H(19A) 3.1758 no .
O(5) H(19B) 2.7640 no .
C(1) H(3) 2.6618 no .
C(1) H(8) 2.6545 no .
C(2) H(7) 3.2669 no .
C(3) H(5A) 2.5695 no .
C(3) H(5B) 3.1590 no .
C(3) H(5C) 3.1328 no .
C(3) H(6) 3.2434 no .
C(3) H(8) 3.2662 no .
C(4) H(7) 3.2699 no .
C(5) H(3) 2.6779 no .
C(5) H(6) 2.6586 no .
C(6) H(3) 3.2424 no .
C(6) H(5A) 3.3047 no .
C(6) H(5B) 2.7580 no .
C(6) H(5C) 2.7581 no .
C(6) H(8) 3.2635 no .
C(8) H(3) 3.2628 no .
C(8) H(6) 3.2587 no .
C(9) H(11) 2.6615 no .
C(9) H(16) 2.6502 no .
C(10) H(12) 3.2595 no .
C(11) H(13) 3.2634 no .
C(11) H(16) 3.2679 no .
C(13) H(11) 3.2681 no .
C(13) H(15A) 2.5633 no .
C(13) H(15B) 3.1430 no .
C(13) H(15C) 3.1477 no .
C(13) H(16) 3.2555 no .
C(14) H(12) 3.2818 no .
C(15) H(13) 2.6812 no .
C(15) H(16) 2.6625 no .
C(16) H(11) 3.2728 no .
C(16) H(13) 3.2550 no .
C(16) H(15A) 3.3052 no .
C(16) H(15B) 2.7580 no .
C(16) H(15C) 2.7579 no .
C(17) H(19A) 3.1926 no .
C(17) H(19B) 2.8414 no .
C(17) H(20A) 2.8131 no .
C(17) H(20B) 3.1402 no .
C(18) H(20A) 2.7861 no .
C(18) H(20B) 3.2177 no .
C(19) H(17A) 2.9583 no .
C(19) H(17B) 3.1216 no .
C(20) H(17A) 3.0559 no .
C(20) H(17B) 2.9410 no .
C(20) H(18A) 3.1958 no .
C(20) H(18B) 2.8338 no .
H(3) H(5A) 2.3575 no .
H(3) H(5B) 3.3427 no .
H(3) H(5C) 3.3345 no .
H(3) H(17B) 3.2356 no 3_676
H(5A) H(6) 3.5893 no .
H(5B) H(6) 2.6768 no .
H(5C) H(6) 2.7269 no .
H(6) H(7) 2.3363 no .
H(7) H(8) 2.3387 no .
H(8) H(20B) 3.0584 no .
H(11) H(12) 2.3364 no .
H(11) H(20A) 3.2265 no 3_676
H(12) H(13) 2.3369 no .
H(13) H(15A) 2.3563 no .
H(13) H(15B) 3.3428 no .
H(13) H(15C) 3.3413 no .
H(15A) H(16) 3.5938 no .
H(15B) H(16) 2.7125 no .
H(15C) H(16) 2.6971 no .
H(17A) H(18A) 2.1796 no .
H(17A) H(18B) 2.7563 no .
H(17A) H(19B) 3.1338 no .
H(17B) H(18A) 2.6403 no .
H(17B) H(18B) 2.1819 no .
H(17B) H(20A) 3.1341 no .
H(18A) H(19A) 2.6092 no .
H(18A) H(19B) 2.2742 no .
H(18B) H(19A) 2.2717 no .
H(18B) H(19B) 2.8537 no .
H(18B) H(20A) 2.9139 no .
H(19A) H(20A) 2.2857 no .
H(19A) H(20B) 2.5737 no .
H(19B) H(20A) 2.8644 no .
H(19B) H(20B) 2.2885 no .
O(1) H(6) 3.0157 no 4_464
O(1) H(15A) 3.1445 no 1_556
O(1) H(18B) 3.4770 no 1_655
O(2) H(13) 2.9378 no 1_556
O(2) H(15A) 3.0922 no 1_556
O(2) H(18B) 2.7512 no 1_655
O(3) H(6) 2.7037 no 4_464
O(3) H(7) 3.4993 no 4_464
O(3) H(13) 3.1586 no 3_675
O(4) H(15C) 3.3808 no 3_675
O(4) H(17B) 3.2545 no 1_655
O(4) H(18A) 3.5762 no 1_655
O(4) H(18B) 3.0775 no 1_655
O(5) H(6) 3.4033 no 4_464
O(5) H(7) 2.9001 no 4_464
C(1) H(13) 3.4688 no 1_556
C(1) H(15A) 2.6693 no 1_556
C(1) H(18B) 2.7846 no 1_655
C(2) H(5B) 3.2717 no 4_464
C(2) H(15A) 2.5922 no 1_556
C(2) H(18B) 2.9924 no 1_655
C(2) H(19A) 3.0608 no 1_655
C(3) H(11) 3.3062 no 3_776
C(3) H(13) 3.4624 no 1_556
C(3) H(15A) 3.0850 no 1_556
C(3) H(18B) 3.1604 no 1_655
C(3) H(19A) 2.9074 no 1_655
C(3) H(20A) 3.3142 no 1_655
C(4) H(19A) 3.0793 no 1_655
C(4) H(20A) 3.4265 no 1_655
C(5) H(8) 3.3259 no 4_565
C(5) H(11) 3.1588 no 3_776
C(5) H(15C) 3.2071 no 1_656
C(5) H(18A) 3.4837 no 4_665
C(5) H(19A) 3.2856 no 4_665
C(5) H(19B) 3.3631 no 4_665
C(5) H(20A) 3.2601 no 1_655
C(6) H(16) 3.0260 no 4_565
C(6) H(19A) 3.4039 no 1_655
C(6) H(20B) 3.0982 no 4_565
C(7) H(5B) 3.0195 no 4_464
C(7) H(16) 3.3551 no 4_565
C(7) H(19A) 3.5211 no 1_655
C(7) H(19B) 3.2042 no 4_565
C(7) H(20B) 3.1694 no 4_565
C(8) H(5B) 2.5918 no 4_464
C(8) H(15A) 3.0710 no 1_556
C(8) H(19A) 3.3665 no 1_655
C(8) H(19B) 3.2510 no 4_565
C(9) H(6) 3.4897 no 4_464
C(9) H(15A) 3.5240 no 3_675
C(9) H(15C) 3.2400 no 3_675
C(9) H(18A) 3.1601 no 1_655
C(9) H(18B) 3.1919 no 1_655
C(10) H(15C) 3.0813 no 3_675
C(10) H(17A) 3.3258 no 1_655
C(10) H(18A) 2.9056 no 1_655
C(10) H(18B) 3.5684 no 1_655
C(11) H(3) 3.2731 no 3_776
C(11) H(5A) 2.9089 no 3_776
C(11) H(15C) 2.8663 no 3_675
C(11) H(17A) 2.9382 no 1_655
C(11) H(17B) 3.2727 no 1_655
C(11) H(18A) 3.4747 no 1_655
C(12) H(5A) 3.4007 no 3_776
C(12) H(12) 3.1177 no 3_775
C(12) H(13) 3.4897 no 3_775
C(12) H(16) 3.4126 no 3_675
C(12) H(17A) 3.1600 no 1_655
C(13) H(12) 3.1432 no 3_775
C(13) H(16) 3.4869 no 3_675
C(15) H(5A) 3.4408 no 1_454
C(15) H(19A) 3.4401 no 4_564
C(15) H(19B) 3.0715 no 4_564
C(16) H(6) 3.3542 no 4_464
C(16) H(18A) 3.0648 no 1_655
C(17) H(7) 3.3671 no 4_464
C(17) H(11) 3.4669 no 1_455
C(18) H(5C) 3.2951 no 4_364
C(19) H(5B) 3.3775 no 4_364
C(19) H(5C) 3.0796 no 4_364
C(19) H(15B) 2.8246 no 4_465
C(20) H(7) 3.4441 no 4_464
C(20) H(15B) 3.3014 no 4_465
H(3) C(11) 3.2731 no 3_776
H(3) H(11) 2.4754 no 3_776
H(3) H(12) 3.2969 no 3_776
H(3) H(13) 3.0450 no 1_556
H(3) H(15A) 3.3401 no 1_556
H(3) H(18B) 3.0548 no 1_655
H(3) H(19A) 3.2698 no 1_655
H(3) H(20A) 3.0876 no 1_655
H(5A) C(11) 2.9089 no 3_776
H(5A) C(12) 3.4007 no 3_776
H(5A) C(15) 3.4408 no 1_656
H(5A) H(11) 2.2061 no 3_776
H(5A) H(12) 3.1719 no 3_776
H(5A) H(15B) 3.5925 no 1_656
H(5A) H(15C) 2.5348 no 1_656
H(5A) H(20A) 2.9537 no 1_655
H(5B) C(2) 3.2717 no 4_565
H(5B) C(7) 3.0195 no 4_565
H(5B) C(8) 2.5918 no 4_565
H(5B) C(19) 3.3775 no 4_665
H(5B) H(7) 3.1477 no 4_565
H(5B) H(8) 2.4314 no 4_565
H(5B) H(15C) 3.4337 no 1_656
H(5B) H(18A) 3.4053 no 4_665
H(5B) H(19A) 2.8068 no 4_665
H(5B) H(19B) 3.3502 no 4_665
H(5C) C(18) 3.2951 no 4_665
H(5C) C(19) 3.0796 no 4_665
H(5C) H(15C) 3.1970 no 1_656
H(5C) H(18A) 2.7345 no 4_665
H(5C) H(19A) 3.5860 no 1_655
H(5C) H(19A) 2.9727 no 4_665
H(5C) H(19B) 2.6680 no 4_665
H(5C) H(20A) 2.9968 no 1_655
H(6) O(1) 3.0157 no 4_565
H(6) O(3) 2.7037 no 4_565
H(6) O(5) 3.4033 no 4_565
H(6) C(9) 3.4897 no 4_565
H(6) C(16) 3.3542 no 4_565
H(6) H(8) 3.5021 no 4_565
H(6) H(16) 2.5744 no 4_565
H(6) H(18A) 3.3794 no 4_665
H(6) H(20B) 3.0886 no 4_565
H(7) O(3) 3.4993 no 4_565
H(7) O(5) 2.9001 no 4_565
H(7) C(17) 3.3671 no 4_565
H(7) C(20) 3.4441 no 4_565
H(7) H(5B) 3.1477 no 4_464
H(7) H(12) 3.1653 no 2_645
H(7) H(16) 3.1654 no 4_565
H(7) H(17A) 2.9540 no 4_565
H(7) H(19B) 3.1219 no 4_565
H(7) H(20B) 3.2450 no 4_565
H(8) C(5) 3.3259 no 4_464
H(8) H(5B) 2.4314 no 4_464
H(8) H(6) 3.5021 no 4_464
H(8) H(15A) 3.3325 no 1_556
H(8) H(19B) 3.1929 no 4_565
H(11) C(3) 3.3062 no 3_776
H(11) C(5) 3.1588 no 3_776
H(11) C(17) 3.4669 no 1_655
H(11) H(3) 2.4754 no 3_776
H(11) H(5A) 2.2061 no 3_776
H(11) H(15C) 2.7388 no 3_675
H(11) H(17A) 3.0965 no 1_655
H(11) H(17B) 3.0094 no 1_655
H(12) C(12) 3.1177 no 3_775
H(12) C(13) 3.1432 no 3_775
H(12) H(3) 3.2969 no 3_776
H(12) H(5A) 3.1719 no 3_776
H(12) H(7) 3.1653 no 2_655
H(12) H(12) 2.8099 no 3_775
H(12) H(13) 2.8538 no 3_775
H(12) H(17A) 3.4508 no 1_655
H(12) H(17A) 3.3400 no 3_675
H(13) O(2) 2.9378 no 1_554
H(13) O(3) 3.1586 no 3_675
H(13) C(1) 3.4688 no 1_554
H(13) C(3) 3.4624 no 1_554
H(13) C(12) 3.4897 no 3_775
H(13) H(3) 3.0450 no 1_554
H(13) H(12) 2.8538 no 3_775
H(13) H(17A) 3.2548 no 3_675
H(15A) O(1) 3.1445 no 1_554
H(15A) O(2) 3.0922 no 1_554
H(15A) C(1) 2.6693 no 1_554
H(15A) C(2) 2.5922 no 1_554
H(15A) C(3) 3.0850 no 1_554
H(15A) C(8) 3.0710 no 1_554
H(15A) C(9) 3.5240 no 3_675
H(15A) H(3) 3.3401 no 1_554
H(15A) H(8) 3.3325 no 1_554
H(15A) H(19B) 3.2179 no 4_564
H(15B) C(19) 2.8246 no 4_564
H(15B) C(20) 3.3014 no 4_564
H(15B) H(5A) 3.5925 no 1_454
H(15B) H(19A) 2.6113 no 4_564
H(15B) H(19B) 2.4044 no 4_564
H(15B) H(20B) 2.8688 no 4_564
H(15C) O(4) 3.3808 no 3_675
H(15C) C(5) 3.2071 no 1_454
H(15C) C(9) 3.2400 no 3_675
H(15C) C(10) 3.0813 no 3_675
H(15C) C(11) 2.8663 no 3_675
H(15C) H(5A) 2.5348 no 1_454
H(15C) H(5B) 3.4337 no 1_454
H(15C) H(5C) 3.1970 no 1_454
H(15C) H(11) 2.7388 no 3_675
H(15C) H(19A) 3.4463 no 4_564
H(15C) H(19B) 3.1419 no 4_564
H(16) C(6) 3.0260 no 4_464
H(16) C(7) 3.3551 no 4_464
H(16) C(12) 3.4126 no 3_675
H(16) C(13) 3.4869 no 3_675
H(16) H(6) 2.5744 no 4_464
H(16) H(7) 3.1654 no 4_464
H(16) H(18A) 3.2440 no 1_655
H(17A) C(10) 3.3258 no 1_455
H(17A) C(11) 2.9382 no 1_455
H(17A) C(12) 3.1600 no 1_455
H(17A) H(7) 2.9540 no 4_464
H(17A) H(11) 3.0965 no 1_455
H(17A) H(12) 3.4508 no 1_455
H(17A) H(12) 3.3400 no 3_675
H(17A) H(13) 3.2548 no 3_675
H(17B) O(4) 3.2545 no 1_455
H(17B) C(11) 3.2727 no 1_455
H(17B) H(11) 3.0094 no 1_455
H(17B) H(17B) 2.9866 no 3_576
H(17B) H(18B) 3.3742 no 3_576
H(18A) O(4) 3.5762 no 1_455
H(18A) C(5) 3.4837 no 4_364
H(18A) C(9) 3.1601 no 1_455
H(18A) C(10) 2.9056 no 1_455
H(18A) C(11) 3.4747 no 1_455
H(18A) C(16) 3.0648 no 1_455
H(18A) H(5B) 3.4053 no 4_364
H(18A) H(5C) 2.7345 no 4_364
H(18A) H(6) 3.3794 no 4_364
H(18A) H(16) 3.2440 no 1_455
H(18B) O(1) 3.4770 no 1_455
H(18B) O(2) 2.7512 no 1_455
H(18B) O(4) 3.0775 no 1_455
H(18B) C(1) 2.7846 no 1_455
H(18B) C(2) 2.9924 no 1_455
H(18B) C(3) 3.1604 no 1_455
H(18B) C(9) 3.1919 no 1_455
H(18B) C(10) 3.5684 no 1_455
H(18B) H(3) 3.0548 no 1_455
H(18B) H(17B) 3.3742 no 3_576
H(19A) C(2) 3.0608 no 1_455
H(19A) C(3) 2.9074 no 1_455
H(19A) C(4) 3.0793 no 1_455
H(19A) C(5) 3.2856 no 4_364
H(19A) C(6) 3.4039 no 1_455
H(19A) C(7) 3.5211 no 1_455
H(19A) C(8) 3.3665 no 1_455
H(19A) C(15) 3.4401 no 4_465
H(19A) H(3) 3.2698 no 1_455
H(19A) H(5B) 2.8068 no 4_364
H(19A) H(5C) 3.5860 no 1_455
H(19A) H(5C) 2.9727 no 4_364
H(19A) H(15B) 2.6113 no 4_465
H(19A) H(15C) 3.4463 no 4_465
H(19B) C(5) 3.3631 no 4_364
H(19B) C(7) 3.2042 no 4_464
H(19B) C(8) 3.2510 no 4_464
H(19B) C(15) 3.0715 no 4_465
H(19B) H(5B) 3.3502 no 4_364
H(19B) H(5C) 2.6680 no 4_364
H(19B) H(7) 3.1219 no 4_464
H(19B) H(8) 3.1929 no 4_464
H(19B) H(15A) 3.2179 no 4_465
H(19B) H(15B) 2.4044 no 4_465
H(19B) H(15C) 3.1419 no 4_465
H(20A) C(3) 3.3142 no 1_455
H(20A) C(4) 3.4265 no 1_455
H(20A) C(5) 3.2601 no 1_455
H(20A) H(3) 3.0876 no 1_455
H(20A) H(5A) 2.9537 no 1_455
H(20A) H(5C) 2.9968 no 1_455
H(20B) C(6) 3.0982 no 4_464
H(20B) C(7) 3.1694 no 4_464
H(20B) H(6) 3.0886 no 4_464
H(20B) H(7) 3.2450 no 4_464
H(20B) H(15B) 2.8688 no 4_465
